data_1100651
loop_
_publ_author_name
'Ryoichi, Nakagaki'
'Shigeru, Kohtani'
'Yuko, Nakamura'
'Michiyo, Okamura'
'Soh-ichi, Kitoh'
'Ko-Ki, Kunimoto'

_publ_section_title
;
 Crystal Structure of 4-N,N-Dimethylamino-2,3,5,6-tetrafluorobenzonitrile
;
_journal_name_full
;
 Analytical Sciences: X-ray Structure Analysis Online
;
_journal_page_first x5
_journal_page_last x6
_journal_paper_doi 10.2116/analscix.19.x5
_journal_volume 19
_journal_year 2003
_chemical_formula_moiety 'C9 H6 F4 N2 '
_chemical_formula_sum 'C9 H6 F4 N2'
_chemical_formula_weight 218.15
_space_group_IT_number 14
_symmetry_cell_setting monoclinic
_symmetry_space_group_name_Hall '-P 2ybc'
_symmetry_space_group_name_H-M 'P 1 21/c 1'
_cell_angle_alpha 90
_cell_angle_beta 92.92(2)
_cell_angle_gamma 90
_cell_formula_units_Z 4
_cell_length_a 4.373(2)
_cell_length_b 10.654(6)
_cell_length_c 20.05(1)
_cell_measurement_reflns_used 3349
_cell_measurement_temperature 116.0
_cell_measurement_theta_max 27.5
_cell_measurement_theta_min 6.1
_cell_volume 933.2(9)
_diffrn_detector_area_resol_mean 14.62
_diffrn_measurement_device_type 'Rigaku/MSC Mercury CCD'
_diffrn_measurement_method \w
_diffrn_radiation_type 'Mo K\a'
_diffrn_radiation_wavelength 0.7107
_diffrn_reflns_av_R_equivalents 0.077
_diffrn_reflns_limit_h_max 5
_diffrn_reflns_limit_h_min -5
_diffrn_reflns_limit_k_max 13
_diffrn_reflns_limit_k_min -13
_diffrn_reflns_limit_l_max 25
_diffrn_reflns_limit_l_min -22
_diffrn_reflns_number 3349
_diffrn_reflns_theta_full 27.43
_diffrn_reflns_theta_max 27.43
_exptl_absorpt_coefficient_mu 0.151
_exptl_absorpt_correction_type none
_exptl_crystal_colour Colorless
_exptl_crystal_density_diffrn 1.553
_exptl_crystal_density_method 'not measured'
_exptl_crystal_description Plates
_exptl_crystal_F_000 440.00
_exptl_crystal_size_max 0.500
_exptl_crystal_size_mid 0.200
_exptl_crystal_size_min 0.100
_refine_diff_density_max 0.31
_refine_diff_density_min -0.29
_refine_ls_extinction_method none
_refine_ls_goodness_of_fit_ref 1.631
_refine_ls_hydrogen_treatment noref
_refine_ls_number_parameters 136
_refine_ls_number_reflns 1129
_refine_ls_R_factor_gt 0.0726
_refine_ls_shift/su_max 0.0001
_refine_ls_structure_factor_coef F
_refine_ls_weighting_details 'w = 1/[\s^2^(Fo) + 0.00063|Fo|^2^]'
_refine_ls_weighting_scheme calc
_refine_ls_wR_factor_ref 0.0890
_reflns_number_gt 990
_reflns_number_total 1990
_reflns_threshold_expression F^2^>2.0\s(F^2^)
_cod_original_sg_symbol_H-M 'P 21/c'
_cod_original_formula_sum 'C9 H6 F4 N2 '
_cod_database_code 1100651

loop_
_symmetry_equiv_pos_as_xyz
x,y,z
-x,1/2+y,1/2-z
-x,-y,-z
x,1/2-y,1/2+z

loop_
_atom_site_label
_atom_site_type_symbol
_atom_site_fract_x
_atom_site_fract_y
_atom_site_fract_z
_atom_site_U_iso_or_equiv
_atom_site_adp_type
_atom_site_occupancy
_atom_site_calc_flag
_atom_site_refinement_flags
_atom_site_disorder_assembly
_atom_site_disorder_group
F(1) F 1.6646(3) 0.4427(1) 0.27086(7) 0.0337(4) Uani 1.00 d . . .
F(2) F 1.5085(3) 0.4265(1) 0.14148(7) 0.0347(4) Uani 1.00 d . . .
F(3) F 0.8015(3) 0.1003(1) 0.18985(7) 0.0324(4) Uani 1.00 d . . .
F(4) F 0.9724(3) 0.1176(1) 0.31805(7) 0.0332(4) Uani 1.00 d . . .
N(1) N 1.4913(6) 0.3017(3) 0.4234(1) 0.0539(7) Uani 1.00 d . . .
N(2) N 1.0683(5) 0.2490(2) 0.09234(9) 0.0341(5) Uani 1.00 d . . .
C(1) C 1.4169(6) 0.2936(2) 0.3676(1) 0.0376(6) Uani 1.00 d . . .
C(2) C 1.3242(5) 0.2809(2) 0.2986(1) 0.0288(5) Uani 1.00 d . . .
C(3) C 1.4437(5) 0.3606(2) 0.2504(1) 0.0261(5) Uani 1.00 d . . .
C(4) C 1.3627(5) 0.3516(2) 0.1834(1) 0.0273(5) Uani 1.00 d . . .
C(5) C 1.1441(5) 0.2622(2) 0.1582(1) 0.0268(5) Uani 1.00 d . . .
C(6) C 1.0214(5) 0.1842(2) 0.2082(1) 0.0266(4) Uani 1.00 d . . .
C(7) C 1.1099(5) 0.1935(2) 0.2741(1) 0.0267(5) Uani 1.00 d . . .
C(8) C 1.0566(7) 0.3559(2) 0.0461(1) 0.0390(6) Uani 1.00 d . . .
C(9) C 0.9904(7) 0.1278(2) 0.0624(1) 0.0408(6) Uani 1.00 d . . .
H(1) H 1.2540 0.3928 0.0449 0.0468 Uiso 1.00 calc . . .
H(2) H 0.9928 0.3277 0.0026 0.0468 Uiso 1.00 calc . . .
H(3) H 0.9153 0.4165 0.0607 0.0468 Uiso 1.00 calc . . .
H(4) H 0.8185 0.0936 0.0832 0.0490 Uiso 1.00 calc . . .
H(5) H 0.9423 0.1384 0.0160 0.0490 Uiso 1.00 calc . . .
H(6) H 1.1596 0.0723 0.0686 0.0490 Uiso 1.00 calc . . .

loop_
_atom_type_symbol
_atom_type_description
_atom_type_scat_dispersion_real
_atom_type_scat_dispersion_imag
_atom_type_scat_source
C C 0.003 0.002
;International Tables for Crystallography
(1992, Vol. C, Tables 4.2.6.8 and 6.1.1.1)
;
H H 0.000 0.000
;International Tables for Crystallography
(1992, Vol. C, Table 6.1.1.2)
;
N N 0.006 0.003
;International Tables for Crystallography
(1992, Vol. C, Tables 4.2.6.8 and 6.1.1.1)
;
F F 0.017 0.010
;International Tables for Crystallography
(1992, Vol. C, Tables 4.2.6.8 and 6.1.1.1)
;
